data_1559779
loop_
_publ_author_name
'Navarro-Huerta, Armando'
'Jellen, Marcus J.'
'Arcudia, Jessica'
'Teat, Simon J.'
'Toscano, Rub\'en A'
'Merino, Gabriel'
'Rodr\'iguez-Molina, Braulio'

_publ_section_title
;
 Tailoring the cavities of hydrogen-bonded amphidynamic crystals using
 weak contacts: towards faster molecular machines.
;
_journal_issue 6
_journal_name_full 'Chemical science'
_journal_page_first 2181
_journal_page_last 2188
_journal_paper_doi 10.1039/d0sc05899h
_journal_volume 12
_journal_year 2020
_chemical_formula_moiety '2(C24 H13 F4 N),C6 H12 N2'
_chemical_formula_sum 'C54 H38 F8 N4'
_chemical_formula_weight 894.88
_space_group_crystal_system monoclinic
_space_group_IT_number 14
_space_group_name_Hall '-P 2yn'
_space_group_name_H-M_alt 'P 1 21/n 1'
_atom_sites_solution_hydrogens mixed
_atom_sites_solution_primary direct
_atom_sites_solution_secondary difmap
_audit_creation_date 2020-07-21
_audit_creation_method SHELXL-2018/3
_audit_update_record
;
2020-08-07 deposited with the CCDC.	2020-12-14 downloaded from the CCDC.
;
_cell_angle_alpha 90
_cell_angle_beta 96.1667(13)
_cell_angle_gamma 90
_cell_formula_units_Z 2
_cell_length_a 6.7657(3)
_cell_length_b 14.4934(6)
_cell_length_c 21.3307(10)
_cell_measurement_reflns_used 9916
_cell_measurement_temperature 100(2)
_cell_measurement_theta_max 31.40
_cell_measurement_theta_min 2.38
_cell_volume 2079.54(16)
_computing_cell_refinement 'APEX3 v2018.1-0(Bruker, 2018)'
_computing_data_collection 'APEX3 v2018.1-0(Bruker, 2018)'
_computing_data_reduction 'SAINT V8.34A (Bruker, 2014)'
_computing_molecular_graphics 'SHELXLe (H\"ubschle et al, 2011)'
_computing_publication_material 'CIFTAB V 2013/2 (Sheldrick, 2013)'
_computing_structure_refinement 'SHELXL-2018/3 (Sheldrick, 2015)'
_computing_structure_solution 'SHELXS-2012 (Bruker, 2013)'
_diffrn_ambient_temperature 100(2)
_diffrn_detector_area_resol_mean 52.0833
_diffrn_measured_fraction_theta_full 0.996
_diffrn_measured_fraction_theta_max 0.998
_diffrn_measurement_device_type 'Bruker D8 Venture \k-geometry diffractometer 208039-01'
_diffrn_measurement_method '\f and \w-scans'
_diffrn_radiation_monochromator 'Helios multilayer mirror'
_diffrn_radiation_type MoK\a
_diffrn_radiation_wavelength 0.71073
_diffrn_reflns_av_R_equivalents 0.0543
_diffrn_reflns_av_unetI/netI 0.0329
_diffrn_reflns_Laue_measured_fraction_full 0.996
_diffrn_reflns_Laue_measured_fraction_max 0.998
_diffrn_reflns_limit_h_max 9
_diffrn_reflns_limit_h_min -9
_diffrn_reflns_limit_k_max 21
_diffrn_reflns_limit_k_min -21
_diffrn_reflns_limit_l_max 31
_diffrn_reflns_limit_l_min -31
_diffrn_reflns_number 49708
_diffrn_reflns_point_group_measured_fraction_full 0.996
_diffrn_reflns_point_group_measured_fraction_max 0.998
_diffrn_reflns_theta_full 25.242
_diffrn_reflns_theta_max 31.411
_diffrn_reflns_theta_min 2.380
_diffrn_source 'micro-focus X-ray source'
_exptl_absorpt_coefficient_mu 0.109
_exptl_absorpt_correction_T_max 0.7462
_exptl_absorpt_correction_T_min 0.5421
_exptl_absorpt_correction_type multi-scan
_exptl_absorpt_process_details '(Sheldrick, 2012)'
_exptl_crystal_colour colourless
_exptl_crystal_density_diffrn 1.429
_exptl_crystal_description prism
_exptl_crystal_F_000 924
_exptl_crystal_recrystallization_method 'Re-crystallisation from solvent: Hexanes/ethyl acetate'
_exptl_crystal_size_max 0.393
_exptl_crystal_size_mid 0.372
_exptl_crystal_size_min 0.198
_refine_diff_density_max 0.435
_refine_diff_density_min -0.314
_refine_diff_density_rms 0.061
_refine_ls_extinction_method none
_refine_ls_goodness_of_fit_ref 1.131
_refine_ls_hydrogen_treatment mixed
_refine_ls_matrix_type full
_refine_ls_number_parameters 356
_refine_ls_number_reflns 6833
_refine_ls_number_restraints 15
_refine_ls_restrained_S_all 1.143
_refine_ls_R_factor_all 0.0755
_refine_ls_R_factor_gt 0.0613
_refine_ls_shift/su_max 0.000
_refine_ls_shift/su_mean 0.000
_refine_ls_structure_factor_coef Fsqd
_refine_ls_weighting_details 'w=1/[\s^2^(Fo^2^)+(0.0483P)^2^+1.5037P] where P=(Fo^2^+2Fc^2^)/3'
_refine_ls_weighting_scheme calc
_refine_ls_wR_factor_gt 0.1430
_refine_ls_wR_factor_ref 0.1503
_reflns_Friedel_coverage 0.000
_reflns_number_gt 5614
_reflns_number_total 6833
_reflns_threshold_expression 'I > 2\s(I)'
_cod_data_source_file d0sc05899h2.cif
_cod_data_source_block ANH-BRM-3I-100K
_cod_depositor_comments
;Adding full bibliography for 1559768--1559785.cif.

 Adding full bibliography for 1559768--1559785.cif.
;
_cod_original_sg_symbol_H-M 'P 21/n'
_cod_database_code 1559779
_shelx_shelxl_version_number 2018/3
_shelx_space_group_comment
;
The symmetry employed for this shelxl refinement is uniquely defined
by the following loop, which should always be used as a source of
symmetry information in preference to the above space-group names.
They are only intended as comments.
;
_shelx_estimated_absorpt_t_min 0.958
_shelx_estimated_absorpt_t_max 0.979

loop_
_space_group_symop_operation_xyz
'x, y, z'
'-x+1/2, y+1/2, -z+1/2'
'-x, -y, -z'
'x-1/2, -y-1/2, z-1/2'

loop_
_atom_site_label
_atom_site_type_symbol
_atom_site_fract_x
_atom_site_fract_y
_atom_site_fract_z
_atom_site_U_iso_or_equiv
_atom_site_adp_type
_atom_site_occupancy
_atom_site_site_symmetry_order
_atom_site_calc_flag
_atom_site_refinement_flags_posn
_atom_site_refinement_flags_adp
_atom_site_refinement_flags_occupancy
_atom_site_disorder_assembly
_atom_site_disorder_group
F3 F 1.45140(16) 0.55279(11) 0.40839(6) 0.0426(4) Uani 0.909(3) 1 d D . P A 1
F4 F 1.55177(17) 0.62984(11) 0.51924(6) 0.0541(4) Uani 1 1 d D . . B 1
F3B F 0.7811(16) 0.6457(13) 0.4217(7) 0.065(5) Uani 0.091(3) 1 d D . P A 2
F2 F 0.05106(18) 0.15705(9) 0.41039(5) 0.0416(3) Uani 1 1 d D . . . .
F1 F 0.35129(16) 0.24278(8) 0.36825(5) 0.0296(3) Uani 0.909(3) 1 d D . P A 1
F1B F -0.0129(17) 0.2532(9) 0.1616(3) 0.037(3) Uani 0.091(3) 1 d D . P A 2
C1 C 0.5228(2) 0.34512(11) 0.14901(7) 0.0252(3) Uani 1 1 d . . . . .
H1 H 0.537223 0.338407 0.105430 0.030 Uiso 1 1 calc R U . . .
C2 C 0.3691(2) 0.30254(10) 0.17569(7) 0.0233(3) Uani 1 1 d . . . . .
H2 H 0.278700 0.265020 0.149777 0.028 Uiso 1 1 calc R U . . .
C3 C 0.3414(2) 0.31276(10) 0.23995(7) 0.0202(3) Uani 1 1 d . . . . .
C4 C 0.4738(2) 0.36800(9) 0.27830(7) 0.0190(3) Uani 1 1 d . . . . .
H4 H 0.455571 0.377038 0.321416 0.023 Uiso 1 1 calc R U . . .
C5 C 0.8647(2) 0.49486(10) 0.34009(7) 0.0197(3) Uani 1 1 d . . . . .
H5 H 0.785930 0.484163 0.373653 0.024 Uiso 1 1 calc R U . . .
C6 C 1.0438(2) 0.54297(10) 0.35098(7) 0.0205(3) Uani 1 1 d . . . . .
C7 C 1.1587(2) 0.55788(10) 0.30044(8) 0.0226(3) Uani 1 1 d . . . . .
H7 H 1.280964 0.590248 0.308138 0.027 Uiso 1 1 calc R U . . .
C8 C 1.0989(2) 0.52695(10) 0.24025(8) 0.0232(3) Uani 1 1 d . . . . .
H8 H 1.177848 0.537751 0.206757 0.028 Uiso 1 1 calc R U . . .
N9 N 0.8281(2) 0.44196(9) 0.17490(6) 0.0234(3) Uani 1 1 d . . . . .
H9 H 0.875(3) 0.4448(14) 0.1371(10) 0.028 Uiso 1 1 d . U . . .
C10 C 0.6560(2) 0.39824(10) 0.18833(7) 0.0215(3) Uani 1 1 d . . . . .
C11 C 0.6326(2) 0.40970(10) 0.25283(7) 0.0188(3) Uani 1 1 d . . . . .
C12 C 0.8022(2) 0.46264(9) 0.27969(7) 0.0183(3) Uani 1 1 d . . . . .
C13 C 0.9197(2) 0.47949(10) 0.22998(7) 0.0205(3) Uani 1 1 d . . . . .
C14 C 0.1746(2) 0.26417(10) 0.26539(7) 0.0203(3) Uani 1 1 d . . . . .
C15 C 0.1848(2) 0.23298(10) 0.32726(7) 0.0225(3) Uani 1 1 d D . . . .
H15 H 0.301980 0.244042 0.354929 0.027 Uiso 0.091(3) 1 calc R U P A 2
C16 C 0.0283(3) 0.18620(11) 0.34955(8) 0.0277(3) Uani 1 1 d D . . . .
C17 C -0.1449(2) 0.16805(12) 0.31227(9) 0.0290(3) Uani 1 1 d . . . . .
H17 H -0.251573 0.136526 0.328463 0.035 Uiso 1 1 calc R U . . .
C18 C -0.1591(2) 0.19713(11) 0.25031(9) 0.0289(3) Uani 1 1 d . . . . .
H18 H -0.276597 0.184784 0.223048 0.035 Uiso 1 1 calc R U . . .
C19 C -0.0031(2) 0.24428(10) 0.22757(8) 0.0243(3) Uani 1 1 d D . . . .
H19 H -0.015807 0.263986 0.186216 0.029 Uiso 0.909(3) 1 d R U P A 1
C20 C 1.1054(2) 0.58222(10) 0.41414(7) 0.0222(3) Uani 1 1 d . . . . .
C21 C 1.3026(2) 0.58710(12) 0.43986(8) 0.0290(3) Uani 1 1 d D . . . .
H21 H 1.403101 0.562323 0.416917 0.035 Uiso 0.091(3) 1 calc R U P A 2
C22 C 1.3561(2) 0.62713(14) 0.49800(9) 0.0332(4) Uani 1 1 d D . . . .
C23 C 1.2183(3) 0.66276(13) 0.53395(9) 0.0319(4) Uani 1 1 d . . . . .
H23 H 1.257226 0.690442 0.573731 0.038 Uiso 1 1 calc R U . . .
C24 C 1.0199(3) 0.65684(14) 0.51002(9) 0.0328(4) Uani 1 1 d . . . . .
H24 H 0.920195 0.679784 0.534053 0.039 Uiso 1 1 calc R U . . .
C25 C 0.9656(2) 0.61784(12) 0.45144(8) 0.0283(3) Uani 1 1 d D . . . .
H25 H 0.833026 0.615478 0.436770 0.034 Uiso 0.909(3) 1 d R U P A 1
N31 N 0.955(2) 0.4620(15) 0.0547(10) 0.0244(19) Uani 0.5 1 d . . P C -1
C31 C 0.9181(6) 0.5758(3) 0.04675(17) 0.0335(7) Uani 0.5 1 d . . P C -1
H31A H 0.776490 0.589494 0.050472 0.040 Uiso 0.5 1 calc R U P C -1
H31B H 0.998719 0.608059 0.081545 0.040 Uiso 0.5 1 calc R U P C -1
C32 C 0.9732(6) 0.6139(3) -0.01706(16) 0.0315(7) Uani 0.5 1 d . . P C -1
H32A H 1.076941 0.657965 -0.010239 0.038 Uiso 0.5 1 d R U P C -1
H32B H 0.862816 0.641451 -0.040969 0.038 Uiso 0.5 1 d R U P C -1
C33 C 0.8241(6) 0.4312(3) -0.00163(16) 0.0333(7) Uani 0.5 1 d . . P C -1
H33A H 0.687796 0.445895 0.003197 0.040 Uiso 0.5 1 d R U P C -1
H33B H 0.837701 0.365406 -0.000403 0.040 Uiso 0.5 1 d R U P C -1
C34 C 0.8789(5) 0.4697(3) -0.06541(15) 0.0302(7) Uani 0.5 1 d . . P C -1
H34A H 0.770543 0.502960 -0.086148 0.036 Uiso 0.5 1 d R U P C -1
H34B H 0.909567 0.419771 -0.091668 0.036 Uiso 0.5 1 d R U P C -1
C35 C 1.1581(6) 0.4552(3) 0.04327(18) 0.0367(8) Uani 0.5 1 d . . P C -1
H35A H 1.196546 0.389305 0.045737 0.044 Uiso 0.5 1 calc R U P C -1
H35B H 1.239566 0.487686 0.077781 0.044 Uiso 0.5 1 calc R U P C -1
C36 C 1.2136(5) 0.4941(3) -0.02036(17) 0.0352(8) Uani 0.5 1 d . . P C -1
H36A H 1.268551 0.445588 -0.043142 0.042 Uiso 0.5 1 d R U P C -1
H36B H 1.310722 0.541189 -0.013252 0.042 Uiso 0.5 1 d R U P C -1
N32 N 1.045(3) 0.5233(15) -0.0508(10) 0.033(3) Uani 0.5 1 d . . P C -1

loop_
_atom_site_aniso_label
_atom_site_aniso_U_11
_atom_site_aniso_U_22
_atom_site_aniso_U_33
_atom_site_aniso_U_23
_atom_site_aniso_U_13
_atom_site_aniso_U_12
F3 0.0168(5) 0.0705(9) 0.0403(7) -0.0146(6) 0.0023(4) 0.0059(5)
F4 0.0228(5) 0.0875(11) 0.0496(7) -0.0195(7) -0.0072(5) -0.0040(6)
F3B 0.059(10) 0.090(13) 0.044(9) -0.023(8) 0.002(7) 0.001(9)
F2 0.0471(7) 0.0497(7) 0.0293(5) -0.0003(5) 0.0097(5) -0.0222(5)
F1 0.0276(5) 0.0350(6) 0.0247(5) 0.0057(4) -0.0041(4) -0.0120(4)
F1B 0.029(6) 0.048(7) 0.035(6) 0.007(5) 0.005(5) 0.000(5)
C1 0.0320(8) 0.0233(7) 0.0203(7) 0.0015(5) 0.0024(6) -0.0013(6)
C2 0.0247(7) 0.0203(7) 0.0240(7) 0.0000(5) -0.0010(5) -0.0007(5)
C3 0.0180(6) 0.0168(6) 0.0256(7) 0.0007(5) 0.0013(5) 0.0016(5)
C4 0.0177(6) 0.0164(6) 0.0231(7) 0.0001(5) 0.0031(5) 0.0015(5)
C5 0.0191(6) 0.0179(6) 0.0227(7) 0.0011(5) 0.0047(5) -0.0007(5)
C6 0.0174(6) 0.0182(6) 0.0260(7) 0.0005(5) 0.0025(5) 0.0004(5)
C7 0.0192(6) 0.0186(6) 0.0307(8) 0.0028(5) 0.0062(5) -0.0010(5)
C8 0.0223(7) 0.0198(6) 0.0290(7) 0.0032(6) 0.0100(6) -0.0019(5)
N9 0.0285(6) 0.0214(6) 0.0214(6) 0.0024(5) 0.0081(5) -0.0033(5)
C10 0.0245(7) 0.0179(6) 0.0227(7) 0.0022(5) 0.0050(5) -0.0002(5)
C11 0.0192(6) 0.0170(6) 0.0203(6) 0.0011(5) 0.0026(5) 0.0015(5)
C12 0.0178(6) 0.0160(6) 0.0218(6) 0.0012(5) 0.0049(5) 0.0004(5)
C13 0.0235(7) 0.0156(6) 0.0233(7) 0.0026(5) 0.0068(5) 0.0009(5)
C14 0.0171(6) 0.0155(6) 0.0284(7) -0.0020(5) 0.0018(5) 0.0013(5)
C15 0.0194(6) 0.0210(7) 0.0270(7) -0.0044(5) 0.0015(5) -0.0029(5)
C16 0.0297(8) 0.0252(7) 0.0292(8) -0.0052(6) 0.0079(6) -0.0065(6)
C17 0.0234(7) 0.0245(7) 0.0404(9) -0.0073(6) 0.0093(6) -0.0072(6)
C18 0.0183(7) 0.0239(7) 0.0434(10) -0.0063(7) -0.0008(6) -0.0012(6)
C19 0.0205(7) 0.0201(7) 0.0313(8) -0.0010(6) -0.0020(6) 0.0015(5)
C20 0.0196(6) 0.0208(7) 0.0263(7) 0.0012(5) 0.0022(5) -0.0032(5)
C21 0.0191(7) 0.0341(8) 0.0335(8) -0.0022(7) 0.0025(6) -0.0006(6)
C22 0.0223(7) 0.0413(10) 0.0344(9) -0.0016(7) -0.0038(6) -0.0051(7)
C23 0.0305(8) 0.0356(9) 0.0290(8) -0.0042(7) -0.0004(6) -0.0081(7)
C24 0.0268(8) 0.0409(10) 0.0309(9) -0.0102(7) 0.0039(6) -0.0032(7)
C25 0.0194(7) 0.0352(9) 0.0301(8) -0.0054(7) 0.0019(6) -0.0023(6)
N31 0.025(3) 0.026(4) 0.024(4) 0.000(3) 0.009(2) 0.000(2)
C31 0.0379(18) 0.0394(19) 0.0251(15) -0.0067(14) 0.0114(13) 0.0032(15)
C32 0.0381(18) 0.0290(16) 0.0280(16) 0.0020(13) 0.0068(13) 0.0032(14)
C33 0.0401(19) 0.0399(19) 0.0206(14) 0.0035(13) 0.0067(13) -0.0072(15)
C34 0.0373(17) 0.0377(18) 0.0164(13) 0.0013(12) 0.0065(12) -0.0009(14)
C35 0.0365(19) 0.043(2) 0.0294(17) 0.0067(15) -0.0019(14) 0.0092(16)
C36 0.0295(16) 0.052(2) 0.0254(16) 0.0009(15) 0.0096(13) 0.0112(15)
N32 0.045(4) 0.041(8) 0.015(2) 0.002(4) 0.010(2) -0.011(4)

loop_
_atom_type_symbol
_atom_type_description
_atom_type_scat_dispersion_real
_atom_type_scat_dispersion_imag
_atom_type_scat_source
C C 0.0033 0.0016 'International Tables Vol C Tables 4.2.6.8 and 6.1.1.4'
H H 0.0000 0.0000 'International Tables Vol C Tables 4.2.6.8 and 6.1.1.4'
N N 0.0061 0.0033 'International Tables Vol C Tables 4.2.6.8 and 6.1.1.4'
F F 0.0171 0.0103 'International Tables Vol C Tables 4.2.6.8 and 6.1.1.4'

loop_
_geom_angle_atom_site_label_1
_geom_angle_atom_site_label_2
_geom_angle_atom_site_label_3
_geom_angle
_geom_angle_site_symmetry_1
_geom_angle_site_symmetry_3
_geom_angle_publ_flag
C2 C1 C10 117.67(14) . . ?
C2 C1 H1 121.2 . . ?
C10 C1 H1 121.2 . . ?
C1 C2 C3 122.47(14) . . ?
C1 C2 H2 118.8 . . ?
C3 C2 H2 118.8 . . ?
C4 C3 C2 119.01(14) . . ?
C4 C3 C14 121.53(13) . . ?
C2 C3 C14 119.45(13) . . ?
C11 C4 C3 119.52(14) . . ?
C11 C4 H4 120.2 . . ?
C3 C4 H4 120.2 . . ?
C12 C5 C6 119.56(13) . . ?
C12 C5 H5 120.2 . . ?
C6 C5 H5 120.2 . . ?
C5 C6 C7 119.26(14) . . ?
C5 C6 C20 119.87(13) . . ?
C7 C6 C20 120.78(13) . . ?
C8 C7 C6 122.06(14) . . ?
C8 C7 H7 119.0 . . ?
C6 C7 H7 119.0 . . ?
C7 C8 C13 118.11(13) . . ?
C7 C8 H8 120.9 . . ?
C13 C8 H8 120.9 . . ?
C13 N9 C10 108.41(12) . . ?
C13 N9 H9 125.1(13) . . ?
C10 N9 H9 126.5(13) . . ?
N9 C10 C1 129.22(14) . . ?
N9 C10 C11 109.45(13) . . ?
C1 C10 C11 121.23(14) . . ?
C4 C11 C10 120.07(13) . . ?
C4 C11 C12 133.47(13) . . ?
C10 C11 C12 106.34(12) . . ?
C5 C12 C13 119.78(13) . . ?
C5 C12 C11 133.89(13) . . ?
C13 C12 C11 106.31(12) . . ?
N9 C13 C8 129.32(14) . . ?
N9 C13 C12 109.44(13) . . ?
C8 C13 C12 121.24(14) . . ?
C15 C14 C19 115.50(14) . . ?
C15 C14 C3 122.74(13) . . ?
C19 C14 C3 121.74(14) . . ?
F1 C15 C16 116.28(14) . . ?
F1 C15 C14 122.03(13) . . ?
C16 C15 C14 121.62(14) . . ?
C16 C15 H15 119.2 . . ?
C14 C15 H15 119.2 . . ?
F2 C16 C17 119.84(15) . . ?
F2 C16 C15 117.93(15) . . ?
C17 C16 C15 122.22(16) . . ?
C16 C17 C18 117.69(15) . . ?
C16 C17 H17 121.2 . . ?
C18 C17 H17 121.2 . . ?
C17 C18 C19 120.49(15) . . ?
C17 C18 H18 119.8 . . ?
C19 C18 H18 119.8 . . ?
C18 C19 C14 122.47(15) . . ?
C18 C19 F1B 116.0(5) . . ?
C14 C19 F1B 120.1(5) . . ?
C18 C19 H19 119.4 . . ?
C14 C19 H19 118.1 . . ?
C21 C20 C25 115.86(15) . . ?
C21 C20 C6 122.94(14) . . ?
C25 C20 C6 121.19(14) . . ?
F3 C21 C22 117.31(15) . . ?
F3 C21 C20 121.07(15) . . ?
C22 C21 C20 121.62(15) . . ?
C22 C21 H21 119.2 . . ?
C20 C21 H21 119.2 . . ?
F4 C22 C23 120.11(16) . . ?
F4 C22 C21 117.76(16) . . ?
C23 C22 C21 122.13(16) . . ?
C22 C23 C24 117.44(16) . . ?
C22 C23 H23 121.3 . . ?
C24 C23 H23 121.3 . . ?
C25 C24 C23 120.66(16) . . ?
C25 C24 H24 119.7 . . ?
C23 C24 H24 119.7 . . ?
C24 C25 F3B 115.4(7) . . ?
C24 C25 C20 122.27(15) . . ?
F3B C25 C20 118.3(7) . . ?
C24 C25 H25 118.5 . . ?
C20 C25 H25 119.2 . . ?
C35 N31 C33 110.1(12) . . ?
C35 N31 C31 100.8(12) . . ?
C33 N31 C31 98.3(11) . . ?
C32 C31 N31 113.1(7) . . ?
C32 C31 H31A 109.0 . . ?
N31 C31 H31A 109.0 . . ?
C32 C31 H31B 109.0 . . ?
N31 C31 H31B 109.0 . . ?
H31A C31 H31B 107.8 . . ?
C31 C32 N32 102.5(8) . . ?
C31 C32 H32A 110.4 . . ?
N32 C32 H32A 111.5 . . ?
C31 C32 H32B 111.9 . . ?
N32 C32 H32B 111.4 . . ?
H32A C32 H32B 109.1 . . ?
N31 C33 C34 115.1(8) . . ?
N31 C33 H33A 110.0 . . ?
C34 C33 H33A 109.6 . . ?
N31 C33 H33B 103.3 . . ?
C34 C33 H33B 110.5 . . ?
H33A C33 H33B 107.9 . . ?
N32 C34 C33 105.7(9) . . ?
N32 C34 H34A 113.1 . . ?
C33 C34 H34A 110.3 . . ?
N32 C34 H34B 109.8 . . ?
C33 C34 H34B 109.2 . . ?
H34A C34 H34B 108.6 . . ?
N31 C35 C36 117.0(9) . . ?
N31 C35 H35A 108.1 . . ?
C36 C35 H35A 108.1 . . ?
N31 C35 H35B 108.1 . . ?
C36 C35 H35B 108.1 . . ?
H35A C35 H35B 107.3 . . ?
N32 C36 C35 105.6(9) . . ?
N32 C36 H36A 110.5 . . ?
C35 C36 H36A 108.8 . . ?
N32 C36 H36B 113.3 . . ?
C35 C36 H36B 110.5 . . ?
H36A C36 H36B 108.1 . . ?
C36 N32 C34 124.9(17) . . ?
C36 N32 C32 109.3(14) . . ?
C34 N32 C32 106.6(11) . . ?

loop_
_geom_bond_atom_site_label_1
_geom_bond_atom_site_label_2
_geom_bond_distance
_geom_bond_site_symmetry_2
_geom_bond_publ_flag
F3 C21 1.3626(19) . ?
F4 C22 1.3527(19) . ?
F3B C25 1.398(7) . ?
F2 C16 1.358(2) . ?
F1 C15 1.3574(17) . ?
F1B C19 1.408(7) . ?
C1 C2 1.384(2) . ?
C1 C10 1.395(2) . ?
C1 H1 0.9500 . ?
C2 C3 1.411(2) . ?
C2 H2 0.9500 . ?
C3 C4 1.398(2) . ?
C3 C14 1.482(2) . ?
C4 C11 1.3930(19) . ?
C4 H4 0.9500 . ?
C5 C12 1.393(2) . ?
C5 C6 1.396(2) . ?
C5 H5 0.9500 . ?
C6 C7 1.412(2) . ?
C6 C20 1.480(2) . ?
C7 C8 1.379(2) . ?
C7 H7 0.9500 . ?
C8 C13 1.390(2) . ?
C8 H8 0.9500 . ?
N9 C13 1.380(2) . ?
N9 C10 1.3823(19) . ?
N9 H9 0.90(2) . ?
C10 C11 1.411(2) . ?
C11 C12 1.446(2) . ?
C12 C13 1.4133(19) . ?
C14 C15 1.390(2) . ?
C14 C19 1.404(2) . ?
C15 C16 1.384(2) . ?
C15 H15 0.9500 . ?
C16 C17 1.369(2) . ?
C17 C18 1.381(3) . ?
C17 H17 0.9500 . ?
C18 C19 1.388(2) . ?
C18 H18 0.9500 . ?
C19 H19 0.9224 . ?
C20 C21 1.388(2) . ?
C20 C25 1.399(2) . ?
C21 C22 1.382(2) . ?
C21 H21 0.9500 . ?
C22 C23 1.370(3) . ?
C23 C24 1.387(2) . ?
C23 H23 0.9500 . ?
C24 C25 1.385(2) . ?
C24 H24 0.9500 . ?
C25 H25 0.9182 . ?
N31 C35 1.424(14) . ?
N31 C33 1.48(2) . ?
N31 C31 1.67(2) . ?
C31 C32 1.551(5) . ?
C31 H31A 0.9900 . ?
C31 H31B 0.9900 . ?
C32 N32 1.60(2) . ?
C32 H32A 0.9487 . ?
C32 H32B 0.9463 . ?
C33 C34 1.552(4) . ?
C33 H33A 0.9629 . ?
C33 H33B 0.9577 . ?
C34 N32 1.37(2) . ?
C34 H34A 0.9465 . ?
C34 H34B 0.9517 . ?
C35 C36 1.552(5) . ?
C35 H35A 0.9900 . ?
C35 H35B 0.9900 . ?
C36 N32 1.319(19) . ?
C36 H36A 0.9526 . ?
C36 H36B 0.9482 . ?

loop_
_geom_hbond_atom_site_label_D
_geom_hbond_atom_site_label_H
_geom_hbond_atom_site_label_A
_geom_hbond_distance_DH
_geom_hbond_distance_HA
_geom_hbond_distance_DA
_geom_hbond_angle_DHA
_geom_hbond_site_symmetry_A
_geom_hbond_publ_flag
N9 H9 N31 0.90(2) 1.91(3) 2.805(19) 174(2) . yes
N9 H9 N32 0.90(2) 2.03(3) 2.91(2) 168(2) 3_765 yes
C24 H24 F4 0.95 2.58 3.218(2) 124.6 1_455 yes
C31 H31A F2 0.99 2.64 3.595(4) 162.3 2 yes

loop_
_geom_torsion_atom_site_label_1
_geom_torsion_atom_site_label_2
_geom_torsion_atom_site_label_3
_geom_torsion_atom_site_label_4
_geom_torsion
_geom_torsion_site_symmetry_1
_geom_torsion_site_symmetry_2
_geom_torsion_site_symmetry_3
_geom_torsion_site_symmetry_4
_geom_torsion_publ_flag
C10 C1 C2 C3 1.3(2) . . . . ?
C1 C2 C3 C4 0.1(2) . . . . ?
C1 C2 C3 C14 -179.30(14) . . . . ?
C2 C3 C4 C11 -1.7(2) . . . . ?
C14 C3 C4 C11 177.70(13) . . . . ?
C12 C5 C6 C7 -0.1(2) . . . . ?
C12 C5 C6 C20 176.38(13) . . . . ?
C5 C6 C7 C8 0.5(2) . . . . ?
C20 C6 C7 C8 -176.01(14) . . . . ?
C6 C7 C8 C13 -0.2(2) . . . . ?
C13 N9 C10 C1 -174.83(16) . . . . ?
C13 N9 C10 C11 1.62(17) . . . . ?
C2 C1 C10 N9 174.87(15) . . . . ?
C2 C1 C10 C11 -1.2(2) . . . . ?
C3 C4 C11 C10 1.8(2) . . . . ?
C3 C4 C11 C12 -173.55(15) . . . . ?
N9 C10 C11 C4 -177.12(13) . . . . ?
C1 C10 C11 C4 -0.3(2) . . . . ?
N9 C10 C11 C12 -0.64(16) . . . . ?
C1 C10 C11 C12 176.14(14) . . . . ?
C6 C5 C12 C13 -0.5(2) . . . . ?
C6 C5 C12 C11 178.02(15) . . . . ?
C4 C11 C12 C5 -3.4(3) . . . . ?
C10 C11 C12 C5 -179.18(16) . . . . ?
C4 C11 C12 C13 175.25(15) . . . . ?
C10 C11 C12 C13 -0.55(16) . . . . ?
C10 N9 C13 C8 177.64(15) . . . . ?
C10 N9 C13 C12 -1.98(17) . . . . ?
C7 C8 C13 N9 179.99(15) . . . . ?
C7 C8 C13 C12 -0.4(2) . . . . ?
C5 C12 C13 N9 -179.59(13) . . . . ?
C11 C12 C13 N9 1.56(16) . . . . ?
C5 C12 C13 C8 0.8(2) . . . . ?
C11 C12 C13 C8 -178.10(13) . . . . ?
C4 C3 C14 C15 -30.9(2) . . . . ?
C2 C3 C14 C15 148.47(15) . . . . ?
C4 C3 C14 C19 150.97(14) . . . . ?
C2 C3 C14 C19 -29.7(2) . . . . ?
C19 C14 C15 F1 176.37(14) . . . . ?
C3 C14 C15 F1 -1.9(2) . . . . ?
C19 C14 C15 C16 -0.5(2) . . . . ?
C3 C14 C15 C16 -178.74(14) . . . . ?
F1 C15 C16 F2 2.2(2) . . . . ?
C14 C15 C16 F2 179.20(14) . . . . ?
F1 C15 C16 C17 -177.12(15) . . . . ?
C14 C15 C16 C17 -0.1(3) . . . . ?
F2 C16 C17 C18 -178.46(15) . . . . ?
C15 C16 C17 C18 0.8(3) . . . . ?
C16 C17 C18 C19 -0.9(2) . . . . ?
C17 C18 C19 C14 0.4(2) . . . . ?
C17 C18 C19 F1B 166.6(6) . . . . ?
C15 C14 C19 C18 0.4(2) . . . . ?
C3 C14 C19 C18 178.62(14) . . . . ?
C15 C14 C19 F1B -165.3(6) . . . . ?
C3 C14 C19 F1B 12.9(7) . . . . ?
C5 C6 C20 C21 145.59(16) . . . . ?
C7 C6 C20 C21 -37.9(2) . . . . ?
C5 C6 C20 C25 -35.1(2) . . . . ?
C7 C6 C20 C25 141.40(16) . . . . ?
C25 C20 C21 F3 178.59(16) . . . . ?
C6 C20 C21 F3 -2.0(3) . . . . ?
C25 C20 C21 C22 -1.7(3) . . . . ?
C6 C20 C21 C22 177.65(16) . . . . ?
F3 C21 C22 F4 0.4(3) . . . . ?
C20 C21 C22 F4 -179.32(17) . . . . ?
F3 C21 C22 C23 -179.19(18) . . . . ?
C20 C21 C22 C23 1.1(3) . . . . ?
F4 C22 C23 C24 -179.16(18) . . . . ?
C21 C22 C23 C24 0.4(3) . . . . ?
C22 C23 C24 C25 -1.2(3) . . . . ?
C23 C24 C25 F3B -156.5(9) . . . . ?
C23 C24 C25 C20 0.5(3) . . . . ?
C21 C20 C25 C24 0.9(3) . . . . ?
C6 C20 C25 C24 -178.47(16) . . . . ?
C21 C20 C25 F3B 157.3(10) . . . . ?
C6 C20 C25 F3B -22.1(10) . . . . ?
C35 N31 C31 C32 54.4(12) . . . . ?
C33 N31 C31 C32 -58.1(8) . . . . ?
N31 C31 C32 N32 0.4(4) . . . . ?
C35 N31 C33 C34 -45.4(16) . . . . ?
C31 N31 C33 C34 59.3(8) . . . . ?
N31 C33 C34 N32 1.1(5) . . . . ?
C33 N31 C35 C36 46.6(17) . . . . ?
C31 N31 C35 C36 -56.5(12) . . . . ?
N31 C35 C36 N32 -1.9(5) . . . . ?
C35 C36 N32 C34 -57.0(18) . . . . ?
C35 C36 N32 C32 70.8(13) . . . . ?
C33 C34 N32 C36 57.2(17) . . . . ?
C33 C34 N32 C32 -71.7(12) . . . . ?
C31 C32 N32 C36 -68.3(13) . . . . ?
C31 C32 N32 C34 69.3(13) . . . . ?
